data_4341343
loop_
_publ_author_name
'Hinz, Alexander'
'Schulz, Axel'
'Seidel, Wolfram W.'
'Villinger, Alexander'

_publ_section_title
;
 A new class of azadipnictiridines generated by an unusual rearrangement
 reaction.
;
_journal_issue 21
_journal_name_full 'Inorganic chemistry'
_journal_page_first 11682
_journal_page_last 11690
_journal_paper_doi 10.1021/ic501905v
_journal_volume 53
_journal_year 2014
_chemical_formula_moiety
;
'0.81(C50 H52 As2 N2),  0.19(C48 H52 As Cl N2)'
;
_chemical_formula_sum 'C49.62 H52 As1.81 Cl0.19 N2'
_chemical_formula_weight 818.74
_chemical_name_systematic
;
 ?
;
_space_group_IT_number 14
_symmetry_cell_setting monoclinic
_symmetry_Int_Tables_number 14
_symmetry_space_group_name_Hall '-P 2yn'
_symmetry_space_group_name_H-M 'P 1 21/n 1'
_atom_sites_solution_hydrogens geom
_atom_sites_solution_primary direct
_atom_sites_solution_secondary difmap
_audit_creation_method SHELXL-97
_cell_angle_alpha 90.00
_cell_angle_beta 107.860(2)
_cell_angle_gamma 90.00
_cell_formula_units_Z 4
_cell_length_a 12.6042(4)
_cell_length_b 21.1001(7)
_cell_length_c 16.1181(5)
_cell_measurement_reflns_used 7800
_cell_measurement_temperature 173(2)
_cell_measurement_theta_max 45.685
_cell_measurement_theta_min 4.686
_cell_volume 4080.0(2)
_computing_cell_refinement 'Bruker Apex V7.51A'
_computing_data_collection 'Bruker Apex V7.51A'
_computing_data_reduction 'Bruker SAINT'
_computing_molecular_graphics 'ORTEP-3v2.01 (Farrugia, 1997)'
_computing_publication_material SHELXL-97
_computing_structure_refinement 'SHELXL-97 (Sheldrick, 1997)'
_computing_structure_solution 'SHELXS-97 (Sheldrick, 1997)'
_diffrn_ambient_temperature 173(2)
_diffrn_measured_fraction_theta_full 0.997
_diffrn_measured_fraction_theta_max 0.997
_diffrn_measurement_device_type 'Bruker Apex Kappa II-CCD-diffractometer'
_diffrn_measurement_method 'phi and omega scans'
_diffrn_radiation_monochromator graphite
_diffrn_radiation_source 'sealed tube'
_diffrn_radiation_type MoK\a
_diffrn_radiation_wavelength 0.71073
_diffrn_reflns_av_R_equivalents 0.0835
_diffrn_reflns_av_sigmaI/netI 0.0912
_diffrn_reflns_limit_h_max 18
_diffrn_reflns_limit_h_min -18
_diffrn_reflns_limit_k_max 28
_diffrn_reflns_limit_k_min -30
_diffrn_reflns_limit_l_max 23
_diffrn_reflns_limit_l_min -23
_diffrn_reflns_number 67362
_diffrn_reflns_theta_full 31.45
_diffrn_reflns_theta_max 31.45
_diffrn_reflns_theta_min 1.64
_exptl_absorpt_coefficient_mu 1.534
_exptl_absorpt_correction_T_max 0.8871
_exptl_absorpt_correction_T_min 0.7489
_exptl_absorpt_correction_type multi-scan
_exptl_absorpt_process_details '(SADABS; Sheldrick, 2004)'
_exptl_crystal_colour colourless
_exptl_crystal_density_diffrn 1.333
_exptl_crystal_density_method 'not measured'
_exptl_crystal_description block
_exptl_crystal_F_000 1707
_exptl_crystal_size_max 0.20
_exptl_crystal_size_mid 0.14
_exptl_crystal_size_min 0.08
_refine_diff_density_max 0.452
_refine_diff_density_min -0.343
_refine_diff_density_rms 0.076
_refine_ls_extinction_method none
_refine_ls_goodness_of_fit_ref 1.009
_refine_ls_hydrogen_treatment constr
_refine_ls_matrix_type full
_refine_ls_number_parameters 522
_refine_ls_number_reflns 13474
_refine_ls_number_restraints 1
_refine_ls_restrained_S_all 1.009
_refine_ls_R_factor_all 0.1094
_refine_ls_R_factor_gt 0.0469
_refine_ls_shift/su_max 0.003
_refine_ls_shift/su_mean 0.000
_refine_ls_structure_factor_coef Fsqd
_refine_ls_weighting_details 'calc w=1/[\s^2^(Fo^2^)+(0.0348P)^2^+0.0728P] where P=(Fo^2^+2Fc^2^)/3'
_refine_ls_weighting_scheme calc
_refine_ls_wR_factor_gt 0.0817
_refine_ls_wR_factor_ref 0.0984
_reflns_number_gt 7871
_reflns_number_total 13474
_reflns_threshold_expression >2\s(I)
_cod_data_source_file ic501905v_si_002.cif
_cod_data_source_block ah067a
_cod_depositor_comments 'Adding full bibliography for 4341335--4341344.cif.'
_cod_original_sg_symbol_H-M 'P 21/n'
_cod_database_code 4341343

loop_
_symmetry_equiv_pos_as_xyz
'x, y, z'
'-x+1/2, y+1/2, -z+1/2'
'-x, -y, -z'
'x-1/2, -y-1/2, z-1/2'

loop_
_atom_site_label
_atom_site_type_symbol
_atom_site_fract_x
_atom_site_fract_y
_atom_site_fract_z
_atom_site_U_iso_or_equiv
_atom_site_adp_type
_atom_site_occupancy
_atom_site_symmetry_multiplicity
_atom_site_calc_flag
_atom_site_refinement_flags
_atom_site_disorder_assembly
_atom_site_disorder_group
As1 As 0.92511(6) 0.24348(3) 0.64400(5) 0.02435(11) Uani 0.8108(18) 1 d P A 1
As2 As 1.09412(4) 0.330100(19) 0.65172(3) 0.02356(10) Uani 0.8108(18) 1 d P A 1
C49 C 0.8738(6) 0.3100(3) 0.5472(4) 0.0412(14) Uani 0.8108(18) 1 d P A 1
H49 H 0.8021 0.3117 0.5050 0.049 Uiso 0.8108(18) 1 calc PR A 1
C50 C 0.9588(3) 0.3512(3) 0.5528(3) 0.0382(10) Uani 0.8108(18) 1 d P A 1
H50 H 0.9543 0.3859 0.5143 0.046 Uiso 0.8108(18) 1 calc PR A 1
As1B As 1.0587(3) 0.32223(19) 0.6376(3) 0.02356(10) Uani 0.0977(11) 1 d P B 2
Cl1B Cl 0.9087(18) 0.3384(10) 0.5431(13) 0.080(4) Uani 0.0977(11) 1 d P B 2
As1C As 0.9405(6) 0.2531(3) 0.6383(5) 0.02435(11) Uani 0.0915(11) 1 d P B 3
Cl1C Cl 0.889(2) 0.3015(10) 0.5304(15) 0.080(4) Uani 0.0915(11) 1 d P B 3
N1 N 1.07141(15) 0.24347(8) 0.63220(11) 0.0295(4) Uani 1 1 d . . .
H1B H 1.0362 0.2242 0.6645 0.035 Uiso 0.0977(11) 1 calc PR B 2
H1C H 1.1156 0.2755 0.6547 0.035 Uiso 0.0915(11) 1 d PR B 3
N2 N 0.99806(14) 0.30839(8) 0.72199(11) 0.0260(4) Uani 1 1 d . . .
H2B H 0.9982 0.2692 0.7406 0.031 Uiso 0.0977(11) 1 calc PR B 2
H2C H 1.0714 0.3097 0.7388 0.031 Uiso 0.0915(11) 1 d PR B 3
C1 C 1.12183(17) 0.19921(10) 0.59120(12) 0.0244(4) Uani 1 1 d . B .
C2 C 1.11872(18) 0.13448(10) 0.61315(12) 0.0263(5) Uani 1 1 d . . .
C3 C 1.16920(18) 0.08963(10) 0.57476(13) 0.0319(5) Uani 1 1 d . B .
H3 H 1.1657 0.0461 0.5888 0.038 Uiso 1 1 calc R . .
C4 C 1.22467(19) 0.10737(10) 0.51622(14) 0.0352(5) Uani 1 1 d . . .
H4 H 1.2582 0.0763 0.4898 0.042 Uiso 1 1 calc R B .
C5 C 1.23054(18) 0.17063(10) 0.49685(14) 0.0320(5) Uani 1 1 d . B .
H5 H 1.2698 0.1828 0.4577 0.038 Uiso 1 1 calc R . .
C6 C 1.18042(17) 0.21694(10) 0.53327(13) 0.0258(5) Uani 1 1 d . . .
C7 C 1.07195(17) 0.11419(10) 0.68371(13) 0.0267(5) Uani 1 1 d . B .
C8 C 1.13447(18) 0.12531(10) 0.77096(13) 0.0286(5) Uani 1 1 d . . .
C9 C 1.09421(19) 0.10365(11) 0.83719(14) 0.0341(5) Uani 1 1 d . B .
H9 H 1.1370 0.1110 0.8961 0.041 Uiso 1 1 calc R . .
C10 C 0.9939(2) 0.07177(10) 0.81985(14) 0.0350(5) Uani 1 1 d . . .
C11 C 0.93291(19) 0.06193(11) 0.73363(14) 0.0354(5) Uani 1 1 d . B .
H11 H 0.8632 0.0408 0.7206 0.042 Uiso 1 1 calc R . .
C12 C 0.97076(18) 0.08218(10) 0.66491(13) 0.0304(5) Uani 1 1 d . . .
C13 C 1.2438(2) 0.16044(12) 0.79367(15) 0.0426(6) Uani 1 1 d . B .
H13A H 1.2854 0.1472 0.7542 0.064 Uiso 1 1 calc R . .
H13B H 1.2875 0.1508 0.8539 0.064 Uiso 1 1 calc R . .
H13C H 1.2295 0.2061 0.7876 0.064 Uiso 1 1 calc R . .
C14 C 0.9514(2) 0.04817(13) 0.89218(16) 0.0517(7) Uani 1 1 d . B .
H14A H 0.9180 0.0061 0.8770 0.077 Uiso 0.51(3) 1 calc PR C 1
H14B H 0.8951 0.0776 0.9000 0.077 Uiso 0.51(3) 1 calc PR C 1
H14C H 1.0134 0.0454 0.9464 0.077 Uiso 0.51(3) 1 calc PR C 1
H14D H 0.9906 0.0091 0.9166 0.077 Uiso 0.49(3) 1 d PR C 2
H14E H 0.8713 0.0396 0.8689 0.077 Uiso 0.49(3) 1 d PR C 2
H14F H 0.9646 0.0804 0.9380 0.077 Uiso 0.49(3) 1 d PR C 2
C15 C 0.8997(2) 0.06980(13) 0.57215(14) 0.0473(7) Uani 1 1 d . B .
H15A H 0.8936 0.1087 0.5379 0.071 Uiso 1 1 calc R . .
H15B H 0.8252 0.0561 0.5717 0.071 Uiso 1 1 calc R . .
H15C H 0.9342 0.0365 0.5467 0.071 Uiso 1 1 calc R . .
C16 C 1.19493(17) 0.28561(10) 0.51397(13) 0.0247(5) Uani 1 1 d . B .
C17 C 1.12283(17) 0.31489(10) 0.43988(13) 0.0288(5) Uani 1 1 d . . .
C18 C 1.13435(19) 0.37940(11) 0.42712(15) 0.0358(6) Uani 1 1 d . B .
H18 H 1.0843 0.3994 0.3777 0.043 Uiso 1 1 calc R . .
C19 C 1.2170(2) 0.41538(11) 0.48466(16) 0.0374(6) Uani 1 1 d . . .
C20 C 1.29223(19) 0.38459(11) 0.55402(15) 0.0354(5) Uani 1 1 d . B .
H20 H 1.3521 0.4080 0.5917 0.042 Uiso 1 1 calc R . .
C21 C 1.28265(18) 0.32049(10) 0.57004(14) 0.0296(5) Uani 1 1 d . . .
C22 C 1.0333(2) 0.27768(12) 0.37502(15) 0.0409(6) Uani 1 1 d . B .
H22A H 0.9905 0.3060 0.3285 0.061 Uiso 1 1 calc R . .
H22B H 0.9834 0.2588 0.4044 0.061 Uiso 1 1 calc R . .
H22C H 1.0675 0.2441 0.3499 0.061 Uiso 1 1 calc R . .
C23 C 1.2227(2) 0.48621(11) 0.4728(2) 0.0557(8) Uani 1 1 d . B .
H23A H 1.2987 0.5011 0.5017 0.083 Uiso 1 1 calc R . .
H23B H 1.1709 0.5073 0.4984 0.083 Uiso 1 1 calc R . .
H23C H 1.2021 0.4961 0.4104 0.083 Uiso 1 1 calc R . .
C24 C 1.36359(19) 0.28965(12) 0.64915(15) 0.0397(6) Uani 1 1 d . B .
H24A H 1.3779 0.2459 0.6350 0.060 Uiso 1 1 calc R . .
H24B H 1.3315 0.2896 0.6974 0.060 Uiso 1 1 calc R . .
H24C H 1.4337 0.3135 0.6662 0.060 Uiso 1 1 calc R . .
C25 C 0.94968(17) 0.35517(10) 0.76148(12) 0.0253(5) Uani 1 1 d . B .
C26 C 1.01617(18) 0.40651(10) 0.80382(13) 0.0292(5) Uani 1 1 d . . .
C27 C 0.9702(2) 0.45274(11) 0.84449(14) 0.0374(6) Uani 1 1 d . B .
H27 H 1.0148 0.4875 0.8724 0.045 Uiso 1 1 calc R . .
C28 C 0.8610(2) 0.44882(12) 0.84484(16) 0.0441(6) Uani 1 1 d . . .
H28 H 0.8303 0.4811 0.8716 0.053 Uiso 1 1 calc R B .
C29 C 0.7972(2) 0.39768(11) 0.80615(15) 0.0371(6) Uani 1 1 d . B .
H29 H 0.7224 0.3947 0.8073 0.045 Uiso 1 1 calc R . .
C30 C 0.83976(18) 0.35000(10) 0.76526(13) 0.0288(5) Uani 1 1 d . . .
C31 C 1.13637(17) 0.41047(10) 0.80966(13) 0.0276(5) Uani 1 1 d . B .
C32 C 1.17559(18) 0.45552(10) 0.76192(13) 0.0315(5) Uani 1 1 d . . .
C33 C 1.28696(18) 0.45510(11) 0.76588(14) 0.0339(5) Uani 1 1 d . B .
H33 H 1.3130 0.4859 0.7338 0.041 Uiso 1 1 calc R . .
C34 C 1.36136(18) 0.41106(11) 0.81520(14) 0.0341(5) Uani 1 1 d . . .
C35 C 1.32190(19) 0.36755(11) 0.86307(14) 0.0350(5) Uani 1 1 d . B .
H35 H 1.3722 0.3373 0.8975 0.042 Uiso 1 1 calc R . .
C36 C 1.21212(18) 0.36663(11) 0.86249(13) 0.0310(5) Uani 1 1 d . . .
C37 C 1.0975(2) 0.50318(12) 0.70446(17) 0.0483(7) Uani 1 1 d . B .
H37A H 1.1337 0.5229 0.6652 0.072 Uiso 1 1 calc R . .
H37B H 1.0788 0.5359 0.7408 0.072 Uiso 1 1 calc R . .
H37C H 1.0292 0.4817 0.6701 0.072 Uiso 1 1 calc R . .
C38 C 1.48198(19) 0.41054(13) 0.81847(18) 0.0510(7) Uani 1 1 d . B .
H38A H 1.5086 0.3667 0.8219 0.077 Uiso 1 1 calc R . .
H38B H 1.5263 0.4340 0.8699 0.077 Uiso 1 1 calc R . .
H38C H 1.4896 0.4306 0.7657 0.077 Uiso 1 1 calc R . .
C39 C 1.1747(2) 0.31879(12) 0.91697(15) 0.0459(6) Uani 1 1 d . B .
H39A H 1.1328 0.2849 0.8793 0.069 Uiso 1 1 calc R . .
H39B H 1.1269 0.3396 0.9466 0.069 Uiso 1 1 calc R . .
H39C H 1.2400 0.3007 0.9604 0.069 Uiso 1 1 calc R . .
C40 C 0.76840(18) 0.29356(10) 0.73020(14) 0.0290(5) Uani 1 1 d . B .
C41 C 0.68006(18) 0.29725(11) 0.65215(15) 0.0324(5) Uani 1 1 d . . .
C42 C 0.61747(19) 0.24376(11) 0.62030(16) 0.0387(6) Uani 1 1 d . B .
H42 H 0.5596 0.2463 0.5663 0.046 Uiso 1 1 calc R . .
C43 C 0.6365(2) 0.18657(12) 0.66473(18) 0.0429(6) Uani 1 1 d . . .
C44 C 0.7208(2) 0.18390(11) 0.74289(17) 0.0390(6) Uani 1 1 d . B .
H44 H 0.7332 0.1453 0.7748 0.047 Uiso 1 1 calc R . .
C45 C 0.78865(19) 0.23581(10) 0.77678(15) 0.0321(5) Uani 1 1 d . . .
C46 C 0.6500(2) 0.35914(12) 0.60266(16) 0.0444(6) Uani 1 1 d . B .
H46A H 0.7182 0.3805 0.6006 0.067 Uiso 1 1 calc R . .
H46B H 0.6101 0.3865 0.6323 0.067 Uiso 1 1 calc R . .
H46C H 0.6023 0.3505 0.5432 0.067 Uiso 1 1 calc R . .
C47 C 0.5651(2) 0.12904(14) 0.6291(2) 0.0673(9) Uani 1 1 d . B .
H47A H 0.4863 0.1413 0.6105 0.101 Uiso 0.64(4) 1 calc PR D 1
H47B H 0.5780 0.0966 0.6746 0.101 Uiso 0.64(4) 1 calc PR D 1
H47C H 0.5847 0.1121 0.5791 0.101 Uiso 0.64(4) 1 calc PR D 1
H47D H 0.5098 0.1236 0.6600 0.101 Uiso 0.36(4) 1 d PR D 2
H47E H 0.6124 0.0913 0.6375 0.101 Uiso 0.36(4) 1 d PR D 2
H47F H 0.5269 0.1350 0.5668 0.101 Uiso 0.36(4) 1 d PR D 2
C48 C 0.8819(2) 0.22868(12) 0.86059(15) 0.0417(6) Uani 1 1 d . B .
H48A H 0.9482 0.2122 0.8482 0.063 Uiso 1 1 calc R . .
H48B H 0.8593 0.1991 0.8990 0.063 Uiso 1 1 calc R . .
H48C H 0.8990 0.2700 0.8893 0.063 Uiso 1 1 calc R . .

loop_
_atom_site_aniso_label
_atom_site_aniso_U_11
_atom_site_aniso_U_22
_atom_site_aniso_U_33
_atom_site_aniso_U_23
_atom_site_aniso_U_13
_atom_site_aniso_U_12
As1 0.0253(3) 0.0210(3) 0.03168(18) -0.00400(17) 0.01593(15) -0.00416(17)
As2 0.0245(2) 0.01808(17) 0.03349(19) -0.00520(13) 0.01683(17) -0.00463(16)
C49 0.023(2) 0.069(4) 0.031(2) -0.014(2) 0.0065(17) 0.0062(18)
C50 0.041(2) 0.039(2) 0.043(2) 0.0105(19) 0.025(2) 0.009(2)
As1B 0.0245(2) 0.01808(17) 0.03349(19) -0.00520(13) 0.01683(17) -0.00463(16)
Cl1B 0.076(8) 0.068(8) 0.087(7) 0.009(8) 0.015(7) 0.011(10)
As1C 0.0253(3) 0.0210(3) 0.03168(18) -0.00400(17) 0.01593(15) -0.00416(17)
Cl1C 0.076(8) 0.068(8) 0.087(7) 0.009(8) 0.015(7) 0.011(10)
N1 0.0356(10) 0.0217(10) 0.0379(10) -0.0038(8) 0.0210(9) -0.0007(8)
N2 0.0282(10) 0.0222(9) 0.0308(9) -0.0025(8) 0.0137(8) 0.0009(8)
C1 0.0265(11) 0.0236(11) 0.0233(10) -0.0019(9) 0.0079(9) 0.0021(9)
C2 0.0365(12) 0.0206(11) 0.0234(10) -0.0009(9) 0.0115(9) -0.0002(10)
C3 0.0473(14) 0.0200(11) 0.0306(11) 0.0002(9) 0.0152(10) 0.0032(10)
C4 0.0506(15) 0.0257(12) 0.0349(12) -0.0039(10) 0.0212(11) 0.0052(11)
C5 0.0383(13) 0.0317(13) 0.0332(12) -0.0015(10) 0.0217(10) 0.0009(11)
C6 0.0277(11) 0.0242(11) 0.0263(11) -0.0002(9) 0.0097(9) 0.0000(9)
C7 0.0359(12) 0.0208(11) 0.0260(10) 0.0029(9) 0.0133(9) 0.0039(10)
C8 0.0363(13) 0.0242(12) 0.0269(11) -0.0010(9) 0.0124(10) 0.0012(10)
C9 0.0481(15) 0.0303(13) 0.0244(11) -0.0012(10) 0.0119(10) 0.0014(11)
C10 0.0496(15) 0.0250(12) 0.0366(12) 0.0043(10) 0.0225(11) 0.0009(11)
C11 0.0385(13) 0.0279(13) 0.0427(13) 0.0012(11) 0.0169(11) -0.0035(11)
C12 0.0367(13) 0.0242(12) 0.0302(11) 0.0019(10) 0.0101(10) -0.0008(10)
C13 0.0442(15) 0.0501(17) 0.0320(12) -0.0019(12) 0.0095(11) -0.0072(13)
C14 0.0734(19) 0.0456(16) 0.0472(15) 0.0115(13) 0.0350(14) -0.0022(14)
C15 0.0511(16) 0.0482(17) 0.0368(13) 0.0037(12) 0.0049(12) -0.0122(13)
C16 0.0278(11) 0.0222(11) 0.0290(11) 0.0009(9) 0.0161(9) -0.0002(9)
C17 0.0289(12) 0.0290(12) 0.0314(11) 0.0004(10) 0.0136(10) -0.0017(10)
C18 0.0389(14) 0.0295(13) 0.0439(13) 0.0094(11) 0.0199(11) 0.0061(11)
C19 0.0426(14) 0.0251(12) 0.0556(15) -0.0004(12) 0.0316(13) -0.0011(11)
C20 0.0367(13) 0.0304(13) 0.0458(14) -0.0096(11) 0.0228(11) -0.0096(11)
C21 0.0307(12) 0.0281(12) 0.0354(12) -0.0023(10) 0.0181(10) -0.0017(10)
C22 0.0424(15) 0.0382(14) 0.0381(13) 0.0035(11) 0.0065(11) -0.0014(12)
C23 0.0619(19) 0.0267(14) 0.089(2) 0.0026(14) 0.0395(17) -0.0003(13)
C24 0.0302(13) 0.0460(15) 0.0413(13) -0.0063(12) 0.0087(11) -0.0039(12)
C25 0.0323(12) 0.0193(11) 0.0259(10) 0.0020(9) 0.0113(9) 0.0060(9)
C26 0.0343(12) 0.0251(12) 0.0302(11) 0.0012(10) 0.0128(10) 0.0035(10)
C27 0.0457(15) 0.0262(13) 0.0438(13) -0.0087(11) 0.0191(11) -0.0007(11)
C28 0.0507(16) 0.0312(14) 0.0607(16) -0.0095(12) 0.0320(14) 0.0071(12)
C29 0.0377(13) 0.0310(13) 0.0515(14) 0.0035(11) 0.0269(12) 0.0070(11)
C30 0.0336(12) 0.0244(12) 0.0324(11) 0.0038(10) 0.0161(10) 0.0033(10)
C31 0.0306(12) 0.0235(11) 0.0284(11) -0.0071(9) 0.0084(9) 0.0013(10)
C32 0.0359(13) 0.0224(12) 0.0338(12) -0.0040(10) 0.0073(10) -0.0015(10)
C33 0.0355(13) 0.0267(13) 0.0398(13) -0.0041(10) 0.0122(11) -0.0058(11)
C34 0.0293(12) 0.0310(13) 0.0386(12) -0.0124(11) 0.0052(10) -0.0039(11)
C35 0.0349(13) 0.0308(13) 0.0322(12) -0.0034(10) -0.0003(10) 0.0047(11)
C36 0.0360(13) 0.0306(13) 0.0239(10) -0.0036(10) 0.0055(10) 0.0018(11)
C37 0.0470(16) 0.0372(15) 0.0598(16) 0.0164(13) 0.0150(13) 0.0051(13)
C38 0.0312(14) 0.0475(17) 0.0702(18) -0.0114(15) 0.0092(13) -0.0077(13)
C39 0.0517(16) 0.0469(16) 0.0377(13) 0.0136(12) 0.0117(12) 0.0049(13)
C40 0.0282(12) 0.0277(12) 0.0379(12) 0.0031(10) 0.0201(10) 0.0035(10)
C41 0.0287(12) 0.0305(13) 0.0433(13) 0.0045(11) 0.0187(11) 0.0036(10)
C42 0.0324(13) 0.0392(15) 0.0467(14) -0.0005(12) 0.0156(11) -0.0002(11)
C43 0.0377(14) 0.0345(14) 0.0644(17) -0.0050(13) 0.0272(13) -0.0061(12)
C44 0.0435(15) 0.0257(13) 0.0593(16) 0.0078(12) 0.0325(13) 0.0013(11)
C45 0.0362(13) 0.0283(12) 0.0412(13) 0.0067(10) 0.0254(11) 0.0058(10)
C46 0.0412(15) 0.0418(15) 0.0508(15) 0.0129(13) 0.0153(12) 0.0072(12)
C47 0.0592(19) 0.0428(18) 0.103(2) -0.0100(17) 0.0300(18) -0.0143(15)
C48 0.0491(16) 0.0392(15) 0.0442(14) 0.0091(12) 0.0255(12) 0.0091(12)

loop_
_atom_type_symbol
_atom_type_description
_atom_type_scat_dispersion_real
_atom_type_scat_dispersion_imag
_atom_type_scat_source
C C 0.0033 0.0016 'International Tables Vol C Tables 4.2.6.8 and 6.1.1.4'
H H 0.0000 0.0000 'International Tables Vol C Tables 4.2.6.8 and 6.1.1.4'
N N 0.0061 0.0033 'International Tables Vol C Tables 4.2.6.8 and 6.1.1.4'
Cl Cl 0.1484 0.1585 'International Tables Vol C Tables 4.2.6.8 and 6.1.1.4'
As As 0.0499 2.0058 'International Tables Vol C Tables 4.2.6.8 and 6.1.1.4'

loop_
_geom_angle_atom_site_label_1
_geom_angle_atom_site_label_2
_geom_angle_atom_site_label_3
_geom_angle
C49 As1 As2 69.1(2)
C50 As2 As1 69.87(14)
C50 As2 H1C 112.3
As1 As2 H1C 61.5
C50 As2 H2C 115.4
As1 As2 H2C 61.0
H1C As2 H2C 78.4
C50 C49 As1 109.2(4)
C50 C49 H49 125.4
As1 C49 H49 125.4
C49 C50 As2 111.9(4)
C49 C50 H50 124.1
As2 C50 H50 124.1
N1 As1B N2 87.0(2)
N1 As1B Cl1B 101.9(6)
N2 As1B Cl1B 94.6(7)
N1 As1B H1C 30.3
N2 As1B H1C 93.2
Cl1B As1B H1C 130.8
N1 As1B H2C 84.8
N2 As1B H2C 29.6
Cl1B As1B H2C 124.0
H1C As1B H2C 76.5
N1 As1C N2 86.8(3)
N1 As1C Cl1C 94.2(8)
N2 As1C Cl1C 106.4(7)
C1 N1 As1B 138.54(19)
C1 N1 As1C 134.1(3)
As1B N1 As1C 76.6(3)
C1 N1 H1B 110.7
As1B N1 H1B 110.7
As1C N1 H1B 49.0
C1 N1 H1C 112.6
As1B N1 H1C 43.5
As1C N1 H1C 112.8
H1B N1 H1C 118.7
C25 N2 As1C 132.4(3)
C25 N2 As1B 125.26(19)
As1C N2 As1B 72.3(2)
C25 N2 H2B 117.4
As1C N2 H2B 66.2
As1B N2 H2B 117.4
C25 N2 H2C 113.4
As1C N2 H2C 113.9
As1B N2 H2C 64.8
H2B N2 H2C 91.9
N1 C1 C6 122.75(18)
N1 C1 C2 118.26(17)
C6 C1 C2 118.89(18)
C3 C2 C1 119.70(18)
C3 C2 C7 119.06(18)
C1 C2 C7 120.95(17)
C4 C3 C2 121.0(2)
C4 C3 H3 119.5
C2 C3 H3 119.5
C5 C4 C3 119.26(19)
C5 C4 H4 120.4
C3 C4 H4 120.4
C4 C5 C6 121.55(19)
C4 C5 H5 119.2
C6 C5 H5 119.2
C5 C6 C1 119.54(19)
C5 C6 C16 119.38(17)
C1 C6 C16 120.99(17)
C12 C7 C8 119.61(18)
C12 C7 C2 121.46(18)
C8 C7 C2 118.86(19)
C9 C8 C7 119.2(2)
C9 C8 C13 119.74(19)
C7 C8 C13 121.03(18)
C10 C9 C8 122.0(2)
C10 C9 H9 119.0
C8 C9 H9 119.0
C11 C10 C9 117.93(19)
C11 C10 C14 120.5(2)
C9 C10 C14 121.6(2)
C10 C11 C12 122.0(2)
C10 C11 H11 119.0
C12 C11 H11 119.0
C7 C12 C11 119.2(2)
C7 C12 C15 121.65(19)
C11 C12 C15 119.2(2)
C8 C13 H13A 109.5
C8 C13 H13B 109.5
H13A C13 H13B 109.5
C8 C13 H13C 109.5
H13A C13 H13C 109.5
H13B C13 H13C 109.5
C10 C14 H14A 109.5
C10 C14 H14B 109.5
C10 C14 H14C 109.5
C10 C14 H14D 109.5
C10 C14 H14E 109.5
H14D C14 H14E 109.5
C10 C14 H14F 109.5
H14D C14 H14F 109.4
H14E C14 H14F 109.5
C12 C15 H15A 109.5
C12 C15 H15B 109.5
H15A C15 H15B 109.5
C12 C15 H15C 109.5
H15A C15 H15C 109.5
H15B C15 H15C 109.5
C21 C16 C17 119.62(19)
C21 C16 C6 119.58(19)
C17 C16 C6 120.80(19)
C18 C17 C16 119.2(2)
C18 C17 C22 119.9(2)
C16 C17 C22 120.9(2)
C19 C18 C17 121.8(2)
C19 C18 H18 119.1
C17 C18 H18 119.1
C20 C19 C18 118.0(2)
C20 C19 C23 121.3(2)
C18 C19 C23 120.7(2)
C19 C20 C21 122.0(2)
C19 C20 H20 119.0
C21 C20 H20 119.0
C20 C21 C16 119.2(2)
C20 C21 C24 120.0(2)
C16 C21 C24 120.8(2)
C17 C22 H22A 109.5
C17 C22 H22B 109.5
H22A C22 H22B 109.5
C17 C22 H22C 109.5
H22A C22 H22C 109.5
H22B C22 H22C 109.5
C19 C23 H23A 109.5
C19 C23 H23B 109.5
H23A C23 H23B 109.5
C19 C23 H23C 109.5
H23A C23 H23C 109.5
H23B C23 H23C 109.5
C21 C24 H24A 109.5
C21 C24 H24B 109.5
H24A C24 H24B 109.5
C21 C24 H24C 109.5
H24A C24 H24C 109.5
H24B C24 H24C 109.5
C30 C25 N2 122.14(19)
C30 C25 C26 118.98(18)
N2 C25 C26 118.73(18)
C27 C26 C25 119.5(2)
C27 C26 C31 119.4(2)
C25 C26 C31 120.99(18)
C28 C27 C26 121.2(2)
C28 C27 H27 119.4
C26 C27 H27 119.4
C29 C28 C27 119.4(2)
C29 C28 H28 120.3
C27 C28 H28 120.3
C28 C29 C30 121.5(2)
C28 C29 H29 119.3
C30 C29 H29 119.3
C29 C30 C25 119.3(2)
C29 C30 C40 118.57(19)
C25 C30 C40 122.06(18)
C32 C31 C36 119.15(19)
C32 C31 C26 121.65(19)
C36 C31 C26 119.17(19)
C33 C32 C31 119.5(2)
C33 C32 C37 119.6(2)
C31 C32 C37 120.9(2)
C34 C33 C32 121.9(2)
C34 C33 H33 119.0
C32 C33 H33 119.0
C33 C34 C35 117.9(2)
C33 C34 C38 121.6(2)
C35 C34 C38 120.4(2)
C36 C35 C34 122.4(2)
C36 C35 H35 118.8
C34 C35 H35 118.8
C35 C36 C31 119.1(2)
C35 C36 C39 119.9(2)
C31 C36 C39 121.1(2)
C32 C37 H37A 109.5
C32 C37 H37B 109.5
H37A C37 H37B 109.5
C32 C37 H37C 109.5
H37A C37 H37C 109.5
H37B C37 H37C 109.5
C34 C38 H38A 109.5
C34 C38 H38B 109.5
H38A C38 H38B 109.5
C34 C38 H38C 109.5
H38A C38 H38C 109.5
H38B C38 H38C 109.5
C36 C39 H39A 109.5
C36 C39 H39B 109.5
H39A C39 H39B 109.5
C36 C39 H39C 109.5
H39A C39 H39C 109.5
H39B C39 H39C 109.5
C41 C40 C45 119.3(2)
C41 C40 C30 120.98(19)
C45 C40 C30 119.8(2)
C42 C41 C40 119.5(2)
C42 C41 C46 119.1(2)
C40 C41 C46 121.4(2)
C41 C42 C43 122.0(2)
C41 C42 H42 119.0
C43 C42 H42 119.0
C44 C43 C42 118.1(2)
C44 C43 C47 121.1(2)
C42 C43 C47 120.9(3)
C43 C44 C45 122.3(2)
C43 C44 H44 118.8
C45 C44 H44 118.8
C44 C45 C40 118.7(2)
C44 C45 C48 119.4(2)
C40 C45 C48 121.9(2)
C41 C46 H46A 109.5
C41 C46 H46B 109.5
H46A C46 H46B 109.5
C41 C46 H46C 109.5
H46A C46 H46C 109.5
H46B C46 H46C 109.5
C43 C47 H47A 109.5
C43 C47 H47B 109.5
C43 C47 H47C 109.5
C43 C47 H47D 109.5
C43 C47 H47E 109.5
H47D C47 H47E 109.5
C43 C47 H47F 109.5
H47D C47 H47F 109.5
H47E C47 H47F 109.5
C45 C48 H48A 109.5
C45 C48 H48B 109.5
H48A C48 H48B 109.5
C45 C48 H48C 109.5
H48A C48 H48C 109.5
H48B C48 H48C 109.5

loop_
_geom_bond_atom_site_label_1
_geom_bond_atom_site_label_2
_geom_bond_distance
As1 C49 2.050(7)
As1 As2 2.7805(7)
As2 C50 1.995(4)
As2 H1C 1.1815
As2 H2C 1.5768
C49 C50 1.362(9)
C49 H49 0.9500
C50 H50 0.9500
As1B N1 1.675(4)
As1B N2 1.776(4)
As1B Cl1B 2.061(19)
As1B H1C 1.2010
As1B H2C 1.6113
As1C N1 1.696(7)
As1C N2 1.762(8)
As1C Cl1C 1.95(2)
N1 C1 1.404(2)
N1 H1B 0.8800
N1 H1C 0.8800
N2 C25 1.411(2)
N2 H2B 0.8800
N2 H2C 0.8800
C1 C6 1.407(3)
C1 C2 1.414(3)
C2 C3 1.387(3)
C2 C7 1.495(3)
C3 C4 1.387(3)
C3 H3 0.9500
C4 C5 1.378(3)
C4 H4 0.9500
C5 C6 1.388(3)
C5 H5 0.9500
C6 C16 1.505(3)
C7 C12 1.392(3)
C7 C8 1.405(3)
C8 C9 1.392(3)
C8 C13 1.508(3)
C9 C10 1.383(3)
C9 H9 0.9500
C10 C11 1.382(3)
C10 C14 1.509(3)
C11 C12 1.400(3)
C11 H11 0.9500
C12 C15 1.511(3)
C13 H13A 0.9800
C13 H13B 0.9800
C13 H13C 0.9800
C14 H14A 0.9800
C14 H14B 0.9800
C14 H14C 0.9800
C14 H14D 0.9802
C14 H14E 0.9802
C14 H14F 0.9802
C15 H15A 0.9800
C15 H15B 0.9800
C15 H15C 0.9800
C16 C21 1.403(3)
C16 C17 1.403(3)
C17 C18 1.391(3)
C17 C22 1.503(3)
C18 C19 1.389(3)
C18 H18 0.9500
C19 C20 1.386(3)
C19 C23 1.511(3)
C20 C21 1.389(3)
C20 H20 0.9500
C21 C24 1.514(3)
C22 H22A 0.9800
C22 H22B 0.9800
C22 H22C 0.9800
C23 H23A 0.9800
C23 H23B 0.9800
C23 H23C 0.9800
C24 H24A 0.9800
C24 H24B 0.9800
C24 H24C 0.9800
C25 C30 1.410(3)
C25 C26 1.411(3)
C26 C27 1.397(3)
C26 C31 1.491(3)
C27 C28 1.380(3)
C27 H27 0.9500
C28 C29 1.376(3)
C28 H28 0.9500
C29 C30 1.397(3)
C29 H29 0.9500
C30 C40 1.495(3)
C31 C32 1.405(3)
C31 C36 1.412(3)
C32 C33 1.386(3)
C32 C37 1.510(3)
C33 C34 1.385(3)
C33 H33 0.9500
C34 C35 1.386(3)
C34 C38 1.505(3)
C35 C36 1.381(3)
C35 H35 0.9500
C36 C39 1.506(3)
C37 H37A 0.9800
C37 H37B 0.9800
C37 H37C 0.9800
C38 H38A 0.9800
C38 H38B 0.9800
C38 H38C 0.9800
C39 H39A 0.9800
C39 H39B 0.9800
C39 H39C 0.9800
C40 C41 1.403(3)
C40 C45 1.413(3)
C41 C42 1.382(3)
C41 C46 1.517(3)
C42 C43 1.386(3)
C42 H42 0.9500
C43 C44 1.378(3)
C43 C47 1.515(4)
C44 C45 1.394(3)
C44 H44 0.9500
C45 C48 1.501(3)
C46 H46A 0.9800
C46 H46B 0.9800
C46 H46C 0.9800
C47 H47A 0.9800
C47 H47B 0.9800
C47 H47C 0.9800
C47 H47D 0.9800
C47 H47E 0.9800
C47 H47F 0.9800
C48 H48A 0.9800
C48 H48B 0.9800
C48 H48C 0.9800

loop_
_geom_torsion_atom_site_label_1
_geom_torsion_atom_site_label_2
_geom_torsion_atom_site_label_3
_geom_torsion_atom_site_label_4
_geom_torsion
C49 As1 As2 C50 -0.2(2)
As2 As1 C49 C50 0.3(3)
As1 C49 C50 As2 -0.4(4)
As1 As2 C50 C49 0.3(3)
N2 As1B N1 C1 -171.3(2)
Cl1B As1B N1 C1 94.6(7)
N2 As1B N1 As1C 44.6(3)
Cl1B As1B N1 As1C -49.6(7)
N2 As1C N1 C1 167.7(2)
Cl1C As1C N1 C1 -86.1(7)
N2 As1C N1 As1B -45.0(2)
Cl1C As1C N1 As1B 61.2(7)
N1 As1C N2 C25 164.9(2)
Cl1C As1C N2 C25 71.4(9)
N1 As1C N2 As1B 42.9(2)
Cl1C As1C N2 As1B -50.5(8)
N1 As1B N2 C25 -173.51(18)
Cl1B As1B N2 C25 -71.8(6)
N1 As1B N2 As1C -43.6(3)
Cl1B As1B N2 As1C 58.2(7)
As1B N1 C1 C6 -2.3(4)
As1C N1 C1 C6 125.3(4)
As1B N1 C1 C2 174.0(3)
As1C N1 C1 C2 -58.4(4)
N1 C1 C2 C3 -179.05(19)
C6 C1 C2 C3 -2.6(3)
N1 C1 C2 C7 -5.3(3)
C6 C1 C2 C7 171.16(19)
C1 C2 C3 C4 1.2(3)
C7 C2 C3 C4 -172.7(2)
C2 C3 C4 C5 0.7(3)
C3 C4 C5 C6 -1.2(4)
C4 C5 C6 C1 -0.2(3)
C4 C5 C6 C16 176.5(2)
N1 C1 C6 C5 178.38(19)
C2 C1 C6 C5 2.1(3)
N1 C1 C6 C16 1.7(3)
C2 C1 C6 C16 -174.53(19)
C3 C2 C7 C12 -77.1(3)
C1 C2 C7 C12 109.1(2)
C3 C2 C7 C8 100.0(2)
C1 C2 C7 C8 -73.8(3)
C12 C7 C8 C9 0.4(3)
C2 C7 C8 C9 -176.70(19)
C12 C7 C8 C13 -179.3(2)
C2 C7 C8 C13 3.5(3)
C7 C8 C9 C10 -0.4(3)
C13 C8 C9 C10 179.3(2)
C8 C9 C10 C11 -0.3(3)
C8 C9 C10 C14 179.6(2)
C9 C10 C11 C12 1.2(3)
C14 C10 C11 C12 -178.8(2)
C8 C7 C12 C11 0.4(3)
C2 C7 C12 C11 177.39(19)
C8 C7 C12 C15 179.2(2)
C2 C7 C12 C15 -3.8(3)
C10 C11 C12 C7 -1.2(3)
C10 C11 C12 C15 180.0(2)
C5 C6 C16 C21 -92.2(2)
C1 C6 C16 C21 84.5(2)
C5 C6 C16 C17 86.8(3)
C1 C6 C16 C17 -96.5(2)
C21 C16 C17 C18 -5.1(3)
C6 C16 C17 C18 175.92(18)
C21 C16 C17 C22 175.49(19)
C6 C16 C17 C22 -3.5(3)
C16 C17 C18 C19 1.6(3)
C22 C17 C18 C19 -179.0(2)
C17 C18 C19 C20 2.9(3)
C17 C18 C19 C23 -175.7(2)
C18 C19 C20 C21 -4.1(3)
C23 C19 C20 C21 174.5(2)
C19 C20 C21 C16 0.6(3)
C19 C20 C21 C24 -177.04(19)
C17 C16 C21 C20 4.0(3)
C6 C16 C21 C20 -176.96(18)
C17 C16 C21 C24 -178.35(18)
C6 C16 C21 C24 0.7(3)
As1C N2 C25 C30 26.9(4)
As1B N2 C25 C30 125.1(2)
As1C N2 C25 C26 -157.6(3)
As1B N2 C25 C26 -59.4(3)
C30 C25 C26 C27 -3.3(3)
N2 C25 C26 C27 -178.98(19)
C30 C25 C26 C31 173.56(19)
N2 C25 C26 C31 -2.1(3)
C25 C26 C27 C28 0.7(3)
C31 C26 C27 C28 -176.3(2)
C26 C27 C28 C29 1.5(4)
C27 C28 C29 C30 -1.0(4)
C28 C29 C30 C25 -1.7(3)
C28 C29 C30 C40 175.7(2)
N2 C25 C30 C29 179.32(19)
C26 C25 C30 C29 3.8(3)
N2 C25 C30 C40 2.0(3)
C26 C25 C30 C40 -173.46(19)
C27 C26 C31 C32 -73.8(3)
C25 C26 C31 C32 109.3(2)
C27 C26 C31 C36 108.1(2)
C25 C26 C31 C36 -68.8(3)
C36 C31 C32 C33 1.6(3)
C26 C31 C32 C33 -176.51(19)
C36 C31 C32 C37 179.8(2)
C26 C31 C32 C37 1.8(3)
C31 C32 C33 C34 0.5(3)
C37 C32 C33 C34 -177.8(2)
C32 C33 C34 C35 -1.5(3)
C32 C33 C34 C38 179.4(2)
C33 C34 C35 C36 0.5(3)
C38 C34 C35 C36 179.5(2)
C34 C35 C36 C31 1.6(3)
C34 C35 C36 C39 -179.1(2)
C32 C31 C36 C35 -2.6(3)
C26 C31 C36 C35 175.53(19)
C32 C31 C36 C39 178.1(2)
C26 C31 C36 C39 -3.8(3)
C29 C30 C40 C41 76.4(3)
C25 C30 C40 C41 -106.3(2)
C29 C30 C40 C45 -102.6(2)
C25 C30 C40 C45 74.8(3)
C45 C40 C41 C42 -2.7(3)
C30 C40 C41 C42 178.31(19)
C45 C40 C41 C46 175.99(19)
C30 C40 C41 C46 -3.0(3)
C40 C41 C42 C43 2.4(3)
C46 C41 C42 C43 -176.4(2)
C41 C42 C43 C44 -0.1(3)
C41 C42 C43 C47 178.8(2)
C42 C43 C44 C45 -1.9(3)
C47 C43 C44 C45 179.3(2)
C43 C44 C45 C40 1.5(3)
C43 C44 C45 C48 -177.6(2)
C41 C40 C45 C44 0.9(3)
C30 C40 C45 C44 179.84(18)
C41 C40 C45 C48 179.90(19)
C30 C40 C45 C48 -1.1(3)
